data_7241385
loop_
_publ_author_name
'Roca, Suncica'
'Hok, Lucija'
'Vianello, Robert'
'Borovina, Mladen'
'\/Dakovi\'c, Marijana'
'Karanovic, Ljiljana'
'Vikic-Topic, Drazen'
'Popovic, Zora'

_publ_section_title
;
 The role of non-covalent intermolecular interactions on the diversity of
 crystal packing in the supramolecular dihalopyridine-silver(I) nitrate
 complexes
;
_journal_name_full CrystEngComm
_journal_paper_doi 10.1039/D0CE01257B
_journal_year 2020
_chemical_formula_moiety 'C20 H12 Ag2 Cl8 N6 O6'
_chemical_formula_sum 'C20 H12 Ag2 Cl8 N6 O6'
_chemical_formula_weight 931.70
_space_group_crystal_system triclinic
_space_group_IT_number 2
_space_group_name_Hall '-P 1'
_space_group_name_H-M_alt 'P -1'
_atom_sites_solution_hydrogens geom
_atom_sites_solution_primary dual
_atom_sites_solution_secondary difmap
_audit_creation_date 2020-07-02
_audit_creation_method
;
Olex2 1.2
(compiled 2018.05.29 svn.r3508 for OlexSys, GUI svn.r5506)
;
_audit_update_record
;
2020-07-03 deposited with the CCDC.	2020-10-12 downloaded from the CCDC.
;
_cell_angle_alpha 73.313(6)
_cell_angle_beta 80.742(5)
_cell_angle_gamma 81.585(5)
_cell_formula_units_Z 2
_cell_length_a 8.2976(5)
_cell_length_b 13.7115(9)
_cell_length_c 14.1141(9)
_cell_measurement_reflns_used 4447
_cell_measurement_temperature 296
_cell_measurement_theta_max 30.7150
_cell_measurement_theta_min 3.0920
_cell_volume 1509.60(17)
_computing_cell_refinement 'CrysAlisPro 1.171.39.46 (Rigaku OD, 2018)'
_computing_data_collection 'CrysAlisPro 1.171.39.46 (Rigaku OD, 2018)'
_computing_data_reduction 'CrysAlisPro 1.171.39.46 (Rigaku OD, 2018)'
_computing_molecular_graphics 'Olex2 (Dolomanov et al., 2009)'
_computing_publication_material 'Olex2 (Dolomanov et al., 2009)'
_computing_structure_refinement 'ShelXL (Sheldrick, 2015)'
_computing_structure_solution 'ShelXT (Sheldrick, 2015)'
_diffrn_ambient_temperature 296.0
_diffrn_detector 'CCD plate'
_diffrn_detector_area_resol_mean 16.3426
_diffrn_detector_type Sapphire3
_diffrn_measured_fraction_theta_full 0.997
_diffrn_measured_fraction_theta_max 0.997
_diffrn_measurement_details
;
List of Runs (angles in degrees, time in seconds):

  # Type    Start    End  Width  t~exp~   \w     \q     \k     \f   Frames
#--------------------------------------------------------------------------
  1  \w     -4.00 102.00   1.00   20.00    --   28.65  37.00 -90.00  106
  2  \w     59.00 109.00   1.00   20.00    --   28.65 179.00   0.00   50
  3  \w     -4.00  39.00   1.00   20.00    --   28.65  77.00 -60.00   43
  4  \w    -35.00  43.00   1.00   20.00    --   28.65 -37.00  90.00   78
  5  \w    -86.00   2.00   1.00   20.00    --  -31.31 -77.00 150.00   88
  6  \w    -61.00   2.00   1.00   20.00    --  -31.31 -77.00  60.00   63
  7  \w    -58.00  42.00   1.00   20.00    --  -31.31  37.00  30.00  100
  8  \w   -114.00 -60.00   1.00   20.00    --  -31.31 179.00  90.00   54
  9  \w    -81.00   2.00   1.00   20.00    --  -31.31 -77.00 -30.00   83
 10  \w   -101.00  -8.00   1.00   20.00    --  -31.31 142.00   6.00   93
 11  \w   -103.00  31.00   1.00   20.00    --  -31.31   0.00 -30.00  134
;
_diffrn_measurement_device 'four-circle diffractometer'
_diffrn_measurement_device_type 'Xcalibur, Sapphire3'
_diffrn_measurement_method '\w scans'
_diffrn_orient_matrix_type 'CrysAlisPro convention (1999,Acta A55,543-557)'
_diffrn_orient_matrix_UB_11 -0.0222266000
_diffrn_orient_matrix_UB_12 -0.0301352000
_diffrn_orient_matrix_UB_13 0.0491896000
_diffrn_orient_matrix_UB_21 -0.0368826000
_diffrn_orient_matrix_UB_22 -0.0325598000
_diffrn_orient_matrix_UB_23 -0.0192431000
_diffrn_orient_matrix_UB_31 0.0757116000
_diffrn_orient_matrix_UB_32 -0.0313263000
_diffrn_orient_matrix_UB_33 -0.0025654000
_diffrn_radiation_monochromator graphite
_diffrn_radiation_probe x-ray
_diffrn_radiation_type MoK\a
_diffrn_radiation_wavelength 0.71073
_diffrn_reflns_av_unetI/netI 0.0310
_diffrn_reflns_Laue_measured_fraction_full 0.997
_diffrn_reflns_Laue_measured_fraction_max 0.997
_diffrn_reflns_limit_h_max 10
_diffrn_reflns_limit_h_min -10
_diffrn_reflns_limit_k_max 16
_diffrn_reflns_limit_k_min -16
_diffrn_reflns_limit_l_max 17
_diffrn_reflns_limit_l_min -17
_diffrn_reflns_number 10110
_diffrn_reflns_point_group_measured_fraction_full 0.997
_diffrn_reflns_point_group_measured_fraction_max 0.997
_diffrn_reflns_theta_full 25.242
_diffrn_reflns_theta_max 26.000
_diffrn_reflns_theta_min 3.017
_diffrn_source 'Enhance (Mo) X-ray Source'
_diffrn_source_target Mo
_diffrn_source_type 'Enhance (Mo) X-ray Source'
_exptl_absorpt_coefficient_mu 2.053
_exptl_absorpt_correction_T_max 1.00000
_exptl_absorpt_correction_T_min 0.85842
_exptl_absorpt_correction_type multi-scan
_exptl_absorpt_process_details
;
CrysAlisPro 1.171.39.46 (Rigaku Oxford Diffraction, 2018)
Empirical absorption correction using spherical harmonics,
 implemented in SCALE3 ABSPACK scaling algorithm.
;
_exptl_crystal_colour colourless
_exptl_crystal_colour_primary colourless
_exptl_crystal_density_diffrn 2.050
_exptl_crystal_description plate
_exptl_crystal_F_000 904
_exptl_crystal_size_max 0.536
_exptl_crystal_size_mid 0.162
_exptl_crystal_size_min 0.104
_refine_diff_density_max 0.512
_refine_diff_density_min -0.636
_refine_diff_density_rms 0.095
_refine_ls_extinction_coef 0.0127(7)
_refine_ls_extinction_expression Fc^*^=kFc[1+0.001xFc^2^\l^3^/sin(2\q)]^-1/4^
_refine_ls_extinction_method 'SHELXL-2018/3 (Sheldrick 2018)'
_refine_ls_goodness_of_fit_ref 1.043
_refine_ls_hydrogen_treatment constr
_refine_ls_matrix_type full
_refine_ls_number_parameters 381
_refine_ls_number_reflns 10110
_refine_ls_number_restraints 0
_refine_ls_restrained_S_all 1.043
_refine_ls_R_factor_all 0.0477
_refine_ls_R_factor_gt 0.0337
_refine_ls_shift/su_max 0.001
_refine_ls_shift/su_mean 0.000
_refine_ls_structure_factor_coef Fsqd
_refine_ls_weighting_details 'w=1/[\s^2^(Fo^2^)+(0.0512P)^2^] where P=(Fo^2^+2Fc^2^)/3'
_refine_ls_weighting_scheme calc
_refine_ls_wR_factor_gt 0.0861
_refine_ls_wR_factor_ref 0.0901
_reflns_Friedel_coverage 0.000
_reflns_number_gt 7582
_reflns_number_total 10110
_reflns_threshold_expression 'I > 2\s(I)'
_twin_special_details
;
Component 2 rotated by -179.9718\% 
 around [-0.00 -0.00 1.00] (reciprocal) or [-0.20 -0.26 0.95] (direct)
;
_cod_data_source_file d0ce01257b2.cif
_cod_data_source_block 3_Cl3_5
_cod_database_code 7241385
_shelx_shelxl_version_number 2018/3
_chemical_oxdiff_formula 'C10 H6 Ag Cl4 N O3'
_shelx_space_group_comment
;
The symmetry employed for this shelxl refinement is uniquely defined
by the following loop, which should always be used as a source of
symmetry information in preference to the above space-group names.
They are only intended as comments.
;
_shelx_estimated_absorpt_t_max 0.815
_shelx_estimated_absorpt_t_min 0.406
_olex2_refinement_description
;
1. Twinned data refinement
 Scales: 0.4858(7)
 0.5142(7)
2. Fixed Uiso
 At 1.2 times of:
  All C(H) groups
3.a Aromatic/amide H refined with riding coordinates:
 C1(H1), C3(H3), C5(H5), C6(H6), C8(H8), C10(H10), C11(H11), C13(H13),
 C15(H15), C16(H16), C18(H18), C20(H20)
;
_olex2_submission_special_instructions 'No special instructions were received'
_oxdiff_exptl_absorpt_empirical_details
;
Empirical correction (ABSPACK) includes:
- Absorption correction using spherical harmonics
- Frame scaling
;
_oxdiff_exptl_absorpt_empirical_full_max 1.768
_oxdiff_exptl_absorpt_empirical_full_min 0.823
_oxdiff_twin_integration_method simultaneous
_oxdiff_twin_items 2

loop_
_space_group_symop_operation_xyz
'x, y, z'
'-x, -y, -z'

loop_
_atom_site_label
_atom_site_type_symbol
_atom_site_fract_x
_atom_site_fract_y
_atom_site_fract_z
_atom_site_U_iso_or_equiv
_atom_site_adp_type
_atom_site_occupancy
_atom_site_site_symmetry_order
_atom_site_calc_flag
_atom_site_refinement_flags_posn
_atom_site_refinement_flags_adp
_atom_site_refinement_flags_occupancy
_atom_site_disorder_assembly
_atom_site_disorder_group
Ag1 Ag 0.52969(4) 0.16362(3) 0.24471(3) 0.05285(14) Uani 1 1 d . . . . .
Ag2 Ag -0.00973(5) 0.34230(3) 0.25653(3) 0.05679(14) Uani 1 1 d . . . . .
Cl1 Cl 0.59844(15) 0.09019(12) 0.66290(9) 0.0603(4) Uani 1 1 d . . . . .
Cl2 Cl -0.00920(14) 0.09839(11) 0.57069(11) 0.0636(4) Uani 1 1 d . . . . .
Cl3 Cl 0.79759(16) 0.13566(16) -0.15108(11) 0.0880(6) Uani 1 1 d . . . . .
Cl4 Cl 0.14726(15) 0.12565(13) -0.04810(12) 0.0738(4) Uani 1 1 d . . . . .
Cl5 Cl -0.55400(14) 0.36832(12) 0.56149(12) 0.0727(4) Uani 1 1 d . . . . .
Cl6 Cl 0.05432(15) 0.35955(14) 0.65140(10) 0.0746(5) Uani 1 1 d . . . . .
Cl7 Cl 0.24212(14) 0.40698(12) -0.16305(9) 0.0634(4) Uani 1 1 d . . . . .
Cl8 Cl -0.41025(14) 0.39874(10) -0.06139(10) 0.0573(3) Uani 1 1 d . . . . .
O1 O 0.8014(4) 0.1811(3) 0.2882(3) 0.0706(11) Uani 1 1 d . . . . .
O2 O 0.8782(5) 0.0714(3) 0.2039(3) 0.0769(11) Uani 1 1 d . . . . .
O3 O 1.0581(4) 0.1409(3) 0.2508(3) 0.0619(9) Uani 1 1 d . . . . .
O4 O 0.2976(5) 0.3263(3) 0.2150(3) 0.0734(11) Uani 1 1 d . . . . .
O5 O 0.5085(4) 0.3690(3) 0.2550(3) 0.0690(10) Uani 1 1 d . . . . .
O6 O 0.2674(5) 0.4412(3) 0.2947(3) 0.0758(11) Uani 1 1 d . . . . .
N1 N 0.4227(4) 0.1380(3) 0.4087(3) 0.0417(9) Uani 1 1 d . . . . .
N2 N 0.5080(5) 0.1347(3) 0.0989(3) 0.0432(9) Uani 1 1 d . . . . .
N3 N -0.1156(5) 0.3627(3) 0.4057(3) 0.0459(9) Uani 1 1 d . . . . .
N4 N -0.0413(5) 0.3630(3) 0.0949(3) 0.0438(9) Uani 1 1 d . . . . .
N5 N 0.9138(4) 0.1298(3) 0.2476(3) 0.0456(9) Uani 1 1 d . . . . .
N6 N 0.3589(4) 0.3803(3) 0.2554(3) 0.0455(9) Uani 1 1 d . . . . .
C1 C 0.5219(5) 0.1272(3) 0.4777(3) 0.0394(10) Uani 1 1 d . . . . .
H1 H 0.633090 0.133918 0.457951 0.047 Uiso 1 1 calc R . . . .
C2 C 0.4625(5) 0.1065(3) 0.5776(3) 0.0376(10) Uani 1 1 d . . . . .
C3 C 0.2987(5) 0.0966(4) 0.6087(3) 0.0435(11) Uani 1 1 d . . . . .
H3 H 0.257229 0.081647 0.675980 0.052 Uiso 1 1 calc R . . . .
C4 C 0.1987(5) 0.1096(3) 0.5365(4) 0.0433(11) Uani 1 1 d . . . . .
C5 C 0.2626(5) 0.1299(3) 0.4369(3) 0.0432(11) Uani 1 1 d . . . . .
H5 H 0.193140 0.138000 0.389017 0.052 Uiso 1 1 calc R . . . .
C6 C 0.6398(5) 0.1339(3) 0.0301(3) 0.0417(11) Uani 1 1 d . . . . .
H6 H 0.743429 0.133111 0.047604 0.050 Uiso 1 1 calc R . . . .
C7 C 0.6254(5) 0.1343(4) -0.0644(3) 0.0454(12) Uani 1 1 d . . . . .
C8 C 0.4734(6) 0.1330(4) -0.0923(4) 0.0514(13) Uani 1 1 d . . . . .
H8 H 0.461419 0.133571 -0.156892 0.062 Uiso 1 1 calc R . . . .
C9 C 0.3416(5) 0.1308(4) -0.0198(4) 0.0458(12) Uani 1 1 d . . . . .
C10 C 0.3607(6) 0.1328(4) 0.0748(4) 0.0475(12) Uani 1 1 d . . . . .
H10 H 0.269026 0.132818 0.122419 0.057 Uiso 1 1 calc R . . . .
C11 C -0.2774(6) 0.3629(4) 0.4351(4) 0.0488(12) Uani 1 1 d . . . . .
H11 H -0.346351 0.360895 0.390040 0.059 Uiso 1 1 calc R . . . .
C12 C -0.3436(5) 0.3659(4) 0.5287(4) 0.0470(12) Uani 1 1 d . . . . .
C13 C -0.2451(5) 0.3656(4) 0.5988(4) 0.0471(12) Uani 1 1 d . . . . .
H13 H -0.288686 0.366296 0.663566 0.056 Uiso 1 1 calc R . . . .
C14 C -0.0796(5) 0.3642(4) 0.5679(3) 0.0436(11) Uani 1 1 d . . . . .
C15 C -0.0178(5) 0.3636(4) 0.4719(3) 0.0428(11) Uani 1 1 d . . . . .
H15 H 0.094709 0.363805 0.452467 0.051 Uiso 1 1 calc R . . . .
C16 C 0.0884(5) 0.3728(3) 0.0236(3) 0.0407(11) Uani 1 1 d . . . . .
H16 H 0.193311 0.366593 0.041430 0.049 Uiso 1 1 calc R . . . .
C17 C 0.0695(5) 0.3914(4) -0.0740(3) 0.0404(11) Uani 1 1 d . . . . .
C18 C -0.0830(5) 0.4007(4) -0.1042(3) 0.0416(11) Uani 1 1 d . . . . .
H18 H -0.096324 0.414467 -0.171150 0.050 Uiso 1 1 calc R . . . .
C19 C -0.2134(5) 0.3888(3) -0.0312(3) 0.0401(11) Uani 1 1 d . . . . .
C20 C -0.1908(5) 0.3697(4) 0.0674(3) 0.0443(11) Uani 1 1 d . . . . .
H20 H -0.281423 0.361122 0.116060 0.053 Uiso 1 1 calc R . . . .

loop_
_atom_site_aniso_label
_atom_site_aniso_U_11
_atom_site_aniso_U_22
_atom_site_aniso_U_33
_atom_site_aniso_U_23
_atom_site_aniso_U_13
_atom_site_aniso_U_12
Ag1 0.0622(2) 0.0689(3) 0.0300(2) -0.01995(19) -0.00174(17) -0.00634(18)
Ag2 0.0707(3) 0.0720(3) 0.0316(2) -0.0181(2) -0.00861(19) -0.0093(2)
Cl1 0.0491(7) 0.1016(11) 0.0376(7) -0.0250(7) -0.0073(5) -0.0170(7)
Cl2 0.0345(6) 0.0820(10) 0.0698(9) -0.0145(8) 0.0012(6) -0.0123(6)
Cl3 0.0451(7) 0.1824(18) 0.0450(8) -0.0467(10) 0.0066(6) -0.0200(9)
Cl4 0.0391(7) 0.1043(12) 0.0899(11) -0.0411(10) -0.0194(7) -0.0030(7)
Cl5 0.0345(6) 0.0839(11) 0.1007(12) -0.0304(9) -0.0006(7) -0.0071(6)
Cl6 0.0469(7) 0.1449(15) 0.0462(8) -0.0475(9) -0.0074(6) -0.0099(8)
Cl7 0.0392(6) 0.1104(12) 0.0414(7) -0.0251(7) 0.0005(5) -0.0073(6)
Cl8 0.0375(6) 0.0761(9) 0.0602(8) -0.0161(7) -0.0133(6) -0.0089(6)
O1 0.051(2) 0.087(3) 0.072(3) -0.029(2) 0.0128(19) -0.0071(19)
O2 0.085(3) 0.092(3) 0.068(3) -0.033(2) -0.023(2) -0.016(2)
O3 0.0391(18) 0.096(3) 0.052(2) -0.019(2) -0.0056(16) -0.0140(18)
O4 0.077(3) 0.083(3) 0.073(3) -0.029(2) -0.031(2) -0.008(2)
O5 0.0375(18) 0.105(3) 0.061(2) -0.015(2) -0.0108(17) -0.0065(18)
O6 0.076(3) 0.078(3) 0.068(3) -0.030(2) 0.014(2) 0.005(2)
N1 0.045(2) 0.050(2) 0.027(2) -0.0065(17) -0.0006(16) -0.0057(18)
N2 0.047(2) 0.052(3) 0.033(2) -0.0170(19) -0.0038(17) -0.0056(18)
N3 0.048(2) 0.056(3) 0.038(2) -0.0167(19) -0.0088(18) -0.0059(19)
N4 0.048(2) 0.051(3) 0.033(2) -0.0093(19) -0.0086(18) -0.0086(18)
N5 0.046(2) 0.059(3) 0.030(2) -0.007(2) -0.0033(18) -0.0107(19)
N6 0.045(2) 0.056(3) 0.030(2) -0.006(2) -0.0035(18) -0.0047(19)
C1 0.040(2) 0.049(3) 0.030(2) -0.014(2) 0.0005(19) -0.009(2)
C2 0.041(2) 0.048(3) 0.027(2) -0.013(2) -0.0028(18) -0.011(2)
C3 0.047(3) 0.055(3) 0.028(2) -0.013(2) 0.0065(19) -0.011(2)
C4 0.032(2) 0.045(3) 0.052(3) -0.014(2) 0.000(2) -0.0050(19)
C5 0.040(2) 0.049(3) 0.040(3) -0.010(2) -0.009(2) -0.005(2)
C6 0.041(2) 0.052(3) 0.037(3) -0.017(2) -0.009(2) -0.007(2)
C7 0.038(2) 0.064(3) 0.036(3) -0.019(2) -0.001(2) -0.006(2)
C8 0.048(3) 0.070(4) 0.043(3) -0.026(3) -0.012(2) -0.001(2)
C9 0.034(2) 0.056(3) 0.052(3) -0.022(2) -0.008(2) -0.002(2)
C10 0.039(2) 0.061(3) 0.045(3) -0.024(3) -0.002(2) -0.001(2)
C11 0.046(3) 0.051(3) 0.055(3) -0.015(3) -0.018(2) -0.007(2)
C12 0.031(2) 0.049(3) 0.064(3) -0.020(3) -0.002(2) -0.007(2)
C13 0.044(3) 0.057(3) 0.039(3) -0.019(2) 0.009(2) -0.006(2)
C14 0.037(2) 0.065(3) 0.035(3) -0.024(2) -0.003(2) -0.008(2)
C15 0.039(2) 0.058(3) 0.034(3) -0.016(2) -0.002(2) -0.007(2)
C16 0.039(2) 0.051(3) 0.035(3) -0.013(2) -0.012(2) -0.002(2)
C17 0.036(2) 0.050(3) 0.038(3) -0.017(2) -0.0026(19) -0.005(2)
C18 0.043(2) 0.053(3) 0.033(3) -0.016(2) -0.012(2) -0.003(2)
C19 0.039(2) 0.047(3) 0.037(3) -0.012(2) -0.008(2) -0.007(2)
C20 0.043(3) 0.056(3) 0.035(3) -0.015(2) 0.001(2) -0.012(2)

loop_
_atom_type_symbol
_atom_type_description
_atom_type_scat_dispersion_real
_atom_type_scat_dispersion_imag
_atom_type_scat_source
C C 0.0033 0.0016 'International Tables Vol C Tables 4.2.6.8 and 6.1.1.4'
H H 0.0000 0.0000 'International Tables Vol C Tables 4.2.6.8 and 6.1.1.4'
Ag Ag -0.8971 1.1015 'International Tables Vol C Tables 4.2.6.8 and 6.1.1.4'
Cl Cl 0.1484 0.1585 'International Tables Vol C Tables 4.2.6.8 and 6.1.1.4'
N N 0.0061 0.0033 'International Tables Vol C Tables 4.2.6.8 and 6.1.1.4'
O O 0.0106 0.0060 'International Tables Vol C Tables 4.2.6.8 and 6.1.1.4'

loop_
_exptl_crystal_face_index_h
_exptl_crystal_face_index_k
_exptl_crystal_face_index_l
_exptl_crystal_face_perp_dist
12 4 5 0.2656
10 -9 1 0.2280
7 1 17 0.1584
0 -9 -19 0.0637
0 8 19 0.0647
-9 10 3 0.1954
0 4 -17 0.0479
0 -3 18 0.0539
-4 -19 -9 0.0974
0 -19 -7 0.0846
0 19 7 0.0776

loop_
_geom_angle_atom_site_label_1
_geom_angle_atom_site_label_2
_geom_angle_atom_site_label_3
_geom_angle
_geom_angle_site_symmetry_1
_geom_angle_site_symmetry_3
_geom_angle_publ_flag
O1 Ag1 Cl1 114.86(9) . 2_656 ?
O1 Ag1 O2 44.50(11) . . ?
O1 Ag1 O4 120.05(12) . . ?
O1 Ag1 O5 75.00(11) . . ?
O2 Ag1 Cl1 89.44(8) . 2_656 ?
O4 Ag1 Cl1 118.85(9) . 2_656 ?
O4 Ag1 O2 150.13(12) . . ?
O4 Ag1 O5 45.07(10) . . ?
O5 Ag1 Cl1 150.77(7) . 2_656 ?
O5 Ag1 O2 113.11(10) . . ?
N1 Ag1 Cl1 71.12(10) . 2_656 ?
N1 Ag1 O1 89.62(13) . . ?
N1 Ag1 O2 116.35(12) . . ?
N1 Ag1 O4 84.14(13) . . ?
N1 Ag1 O5 81.91(12) . . ?
N2 Ag1 Cl1 81.00(10) . 2_656 ?
N2 Ag1 O1 120.98(13) . . ?
N2 Ag1 O2 82.32(12) . . ?
N2 Ag1 O4 92.30(12) . . ?
N2 Ag1 O5 118.85(13) . . ?
N2 Ag1 N1 145.56(14) . . ?
O3 Ag2 Cl7 147.24(7) 1_455 2_565 ?
O3 Ag2 O6 116.71(9) 1_455 . ?
O4 Ag2 Cl7 118.45(9) . 2_565 ?
O4 Ag2 O3 78.15(11) . 1_455 ?
O4 Ag2 O6 44.50(11) . . ?
O6 Ag2 Cl7 91.79(7) . 2_565 ?
N3 Ag2 Cl7 83.97(10) . 2_565 ?
N3 Ag2 O3 114.35(13) . 1_455 ?
N3 Ag2 O4 118.09(13) . . ?
N3 Ag2 O6 81.65(12) . . ?
N3 Ag2 N4 148.75(14) . . ?
N4 Ag2 Cl7 71.26(10) . 2_565 ?
N4 Ag2 O3 81.00(12) . 1_455 ?
N4 Ag2 O4 90.94(13) . . ?
N4 Ag2 O6 116.96(12) . . ?
Cl2 Cl1 Cl3 74.04(4) 1_655 1_556 ?
C2 Cl1 Cl2 116.03(15) . 1_655 ?
C2 Cl1 Cl3 160.24(16) . 1_556 ?
C4 Cl2 Cl1 171.79(17) . 1_455 ?
C7 Cl3 Cl4 111.56(16) . 1_655 ?
C9 Cl4 Cl3 168.71(19) . 1_455 ?
C12 Cl5 Cl6 173.19(19) . 1_455 ?
C14 Cl6 Cl7 163.30(17) . 1_556 ?
C17 Cl7 Cl8 112.31(16) . 1_655 ?
C19 Cl8 Cl7 168.51(17) . 1_455 ?
N5 O1 Ag1 110.8(3) . . ?
N5 O2 Ag1 85.0(3) . . ?
Ag2 O4 Ag1 132.54(16) . . ?
N6 O4 Ag1 97.7(3) . . ?
N6 O4 Ag2 110.1(3) . . ?
N6 O5 Ag1 92.0(3) . . ?
N6 O6 Ag2 85.4(3) . . ?
C1 N1 Ag1 119.9(3) . . ?
C5 N1 Ag1 120.6(3) . . ?
C5 N1 C1 119.4(4) . . ?
C6 N2 Ag1 120.5(3) . . ?
C10 N2 Ag1 119.6(3) . . ?
C10 N2 C6 119.3(4) . . ?
C11 N3 Ag2 120.7(3) . . ?
C15 N3 Ag2 120.6(3) . . ?
C15 N3 C11 118.3(4) . . ?
C16 N4 Ag2 121.0(3) . . ?
C20 N4 Ag2 120.9(3) . . ?
C20 N4 C16 118.1(4) . . ?
O2 N5 O1 119.3(4) . . ?
O2 N5 O3 122.0(4) . . ?
O3 N5 O1 118.7(4) . . ?
O5 N6 O4 118.0(4) . . ?
O5 N6 O6 122.8(4) . . ?
O6 N6 O4 119.2(4) . . ?
N1 C1 C2 121.3(4) . . ?
C1 C2 Cl1 118.8(3) . . ?
C3 C2 Cl1 120.7(3) . . ?
C3 C2 C1 120.5(4) . . ?
C4 C3 C2 117.2(4) . . ?
C3 C4 Cl2 119.6(4) . . ?
C3 C4 C5 120.8(4) . . ?
C5 C4 Cl2 119.7(4) . . ?
N1 C5 C4 120.8(4) . . ?
N2 C6 C7 121.5(4) . . ?
C6 C7 Cl3 120.0(4) . . ?
C6 C7 C8 120.7(4) . . ?
C8 C7 Cl3 119.3(4) . . ?
C9 C8 C7 116.4(4) . . ?
C8 C9 Cl4 119.2(4) . . ?
C8 C9 C10 121.2(4) . . ?
C10 C9 Cl4 119.7(4) . . ?
N2 C10 C9 120.8(4) . . ?
N3 C11 C12 122.0(4) . . ?
C11 C12 Cl5 119.8(4) . . ?
C11 C12 C13 120.8(4) . . ?
C13 C12 Cl5 119.4(4) . . ?
C14 C13 C12 116.5(4) . . ?
C13 C14 Cl6 119.9(3) . . ?
C13 C14 C15 120.9(4) . . ?
C15 C14 Cl6 119.2(3) . . ?
N3 C15 C14 121.5(4) . . ?
N4 C16 C17 121.3(4) . . ?
C16 C17 Cl7 119.1(3) . . ?
C16 C17 C18 121.6(4) . . ?
C18 C17 Cl7 119.4(4) . . ?
C19 C18 C17 116.6(4) . . ?
C18 C19 Cl8 120.3(3) . . ?
C18 C19 C20 120.6(4) . . ?
C20 C19 Cl8 119.1(4) . . ?
N4 C20 C19 121.7(4) . . ?

loop_
_geom_bond_atom_site_label_1
_geom_bond_atom_site_label_2
_geom_bond_distance
_geom_bond_site_symmetry_2
_geom_bond_publ_flag
Ag1 Cl1 3.6019(15) 2_656 ?
Ag1 O1 2.491(4) . ?
Ag1 O2 3.017(4) . ?
Ag1 O4 2.706(4) . ?
Ag1 O5 2.840(4) . ?
Ag1 N1 2.288(3) . ?
Ag1 N2 2.244(4) . ?
Ag2 Cl7 3.6811(15) 2_565 ?
Ag2 O3 2.758(4) 1_455 ?
Ag2 O4 2.514(4) . ?
Ag2 O6 3.024(4) . ?
Ag2 N3 2.226(4) . ?
Ag2 N4 2.270(4) . ?
Cl1 Cl2 3.3114(17) 1_655 ?
Cl1 Cl3 3.5567(18) 1_556 ?
Cl1 C2 1.726(4) . ?
Cl2 C4 1.732(4) . ?
Cl3 Cl4 3.4170(19) 1_655 ?
Cl3 C7 1.723(5) . ?
Cl4 C9 1.739(4) . ?
Cl5 Cl6 3.2996(18) 1_455 ?
Cl5 C12 1.730(4) . ?
Cl6 Cl7 3.5068(18) 1_556 ?
Cl6 C14 1.728(4) . ?
Cl7 Cl8 3.3963(17) 1_655 ?
Cl7 C17 1.741(4) . ?
Cl8 C19 1.730(4) . ?
O1 N5 1.249(5) . ?
O2 N5 1.233(5) . ?
O3 N5 1.238(4) . ?
O4 N6 1.257(5) . ?
O5 N6 1.227(4) . ?
O6 N6 1.235(4) . ?
N1 C1 1.337(5) . ?
N1 C5 1.336(5) . ?
N2 C6 1.341(5) . ?
N2 C10 1.326(6) . ?
N3 C11 1.340(6) . ?
N3 C15 1.336(5) . ?
N4 C16 1.344(6) . ?
N4 C20 1.341(5) . ?
C1 C2 1.377(6) . ?
C2 C3 1.374(6) . ?
C3 C4 1.373(6) . ?
C4 C5 1.382(6) . ?
C6 C7 1.357(6) . ?
C7 C8 1.384(6) . ?
C8 C9 1.370(6) . ?
C9 C10 1.378(6) . ?
C11 C12 1.356(7) . ?
C12 C13 1.380(6) . ?
C13 C14 1.371(6) . ?
C14 C15 1.371(6) . ?
C16 C17 1.357(6) . ?
C17 C18 1.377(6) . ?
C18 C19 1.362(6) . ?
C19 C20 1.379(6) . ?

loop_
_geom_hbond_atom_site_label_D
_geom_hbond_atom_site_label_H
_geom_hbond_atom_site_label_A
_geom_hbond_distance_DH
_geom_hbond_distance_HA
_geom_hbond_distance_DA
_geom_hbond_angle_DHA
_geom_hbond_site_symmetry_A
_geom_hbond_publ_flag
C1 H1 O1 0.93 2.53 3.233(5) 132.5 . yes
C3 H3 O2 0.93 2.56 3.270(6) 133.0 2_656 yes
C5 H5 O3 0.93 2.39 3.306(5) 168.9 1_455 yes
C6 H6 O2 0.93 2.51 3.244(6) 136.5 . yes
C8 H8 Cl1 0.93 2.80 3.632(5) 149.0 1_554 yes
C10 H10 O3 0.93 2.32 3.249(6) 173.4 1_455 yes
C11 H11 O5 0.93 2.38 3.304(6) 171.0 1_455 yes
C15 H15 O6 0.93 2.49 3.209(6) 134.2 . yes
C16 H16 O4 0.93 2.61 3.304(5) 131.7 . yes
C18 H18 Cl6 0.93 2.86 3.630(5) 140.5 1_554 yes
C18 H18 O6 0.93 2.64 3.357(6) 134.5 2_565 yes
C20 H20 O5 0.93 2.42 3.332(5) 166.5 1_455 yes

loop_
_twin_individual_id
_twin_individual_mass_fraction_refined
_oxdiff_twin_reflns_isolated
_oxdiff_twin_reflns_overlapped
_twin_individual_twin_lattice_type
_twin_individual_twin_matrix_11
_twin_individual_twin_matrix_12
_twin_individual_twin_matrix_13
_twin_individual_twin_matrix_21
_twin_individual_twin_matrix_22
_twin_individual_twin_matrix_23
_twin_individual_twin_matrix_31
_twin_individual_twin_matrix_32
_twin_individual_twin_matrix_33
1 0.4858(7) 8633 23034 ref 1.0000 0.0000 0.0000 0.0000 1.0000 0.0000 0.0000 0.0000 1.0000
2 0.5142(7) 8672 23034 nmt -1.0000 -0.0002 -0.0001 -0.0007 -0.9997 -0.0000 -0.4133 -0.5550 0.9997

loop_
_exptl_oxdiff_crystal_face_indexfrac_h
_exptl_oxdiff_crystal_face_indexfrac_k
_exptl_oxdiff_crystal_face_indexfrac_l
_exptl_oxdiff_crystal_face_x
_exptl_oxdiff_crystal_face_y
_exptl_oxdiff_crystal_face_z
11.9605 4.1503 5.1822 -0.1360 -0.6760 0.7622
10.0082 -8.8751 1.2034 0.1042 -0.1033 1.0327
6.9751 1.1339 17.4592 0.6696 -0.6301 0.4478
0.0371 -9.0525 -18.9519 -0.6603 0.6581 0.3350
-0.0341 8.0547 19.4022 0.7124 -0.6344 -0.3047
-9.0152 9.8982 2.7623 0.0380 -0.0429 -0.9997
-0.0058 3.9443 -16.8038 -0.9453 0.1951 -0.0809
0.0019 -2.9402 18.3540 0.9914 -0.2575 0.0452
-3.9267 -19.0598 -9.1089 0.2136 0.9407 0.3231
0.0645 -19.0089 -7.4480 0.2050 0.7599 0.6195
-0.0645 19.0089 7.4480 -0.2050 -0.7599 -0.6195
